data_7156252
loop_
_publ_author_name
'Cao, Jun'
'Sun, Jing'
'Yan, Chao-Guo'

_publ_section_title
;
 Regioselective and diastereoselective synthesis of two functionalized
 1,5-methanoindeno[1,2-d]azocines via a three-component reaction.
;
_journal_issue 22
_journal_name_full 'Organic &amp; biomolecular chemistry'
_journal_page_first 4170
_journal_page_last 4175
_journal_paper_doi 10.1039/c8ob00144h
_journal_volume 16
_journal_year 2018
_chemical_formula_moiety 'C37 H28 Cl N O4'
_chemical_formula_sum 'C37 H28 Cl N O4'
_chemical_formula_weight 586.05
_space_group_crystal_system monoclinic
_space_group_IT_number 14
_space_group_name_Hall '-P 2ybc'
_space_group_name_H-M_alt 'P 1 21/c 1'
_symmetry_space_group_name_Hall '-P 2ybc'
_symmetry_space_group_name_H-M 'P 1 21/c 1'
_atom_sites_solution_hydrogens geom
_audit_creation_method SHELXL-2014/7
_cell_angle_alpha 90
_cell_angle_beta 103.5598(15)
_cell_angle_gamma 90
_cell_formula_units_Z 4
_cell_length_a 14.5654(7)
_cell_length_b 22.6550(11)
_cell_length_c 8.9813(4)
_cell_measurement_reflns_used 9936
_cell_measurement_temperature 296(2)
_cell_measurement_theta_max 26.53
_cell_measurement_theta_min 2.50
_cell_volume 2881.0(2)
_computing_cell_refinement 'Bruker SAINT'
_computing_data_collection 'Bruker APEX2'
_computing_data_reduction 'Bruker SAINT'
_computing_molecular_graphics 'Bruker SHELXTL'
_computing_publication_material 'Bruker SHELXTL'
_computing_structure_refinement 'SHELXL-2014/7 (Sheldrick, 2014)'
_computing_structure_solution 'SHELXS-97 (Sheldrick 2008)'
_diffrn_ambient_temperature 296(2)
_diffrn_measured_fraction_theta_full 0.999
_diffrn_measured_fraction_theta_max 0.998
_diffrn_measurement_device_type 'CCD area detector'
_diffrn_measurement_method 'phi and omega scans'
_diffrn_radiation_source 'fine-focus sealed tube'
_diffrn_radiation_type MoK\a
_diffrn_radiation_wavelength 0.71073
_diffrn_reflns_av_R_equivalents 0.0627
_diffrn_reflns_av_unetI/netI 0.0500
_diffrn_reflns_Laue_measured_fraction_full 0.999
_diffrn_reflns_Laue_measured_fraction_max 0.998
_diffrn_reflns_limit_h_max 18
_diffrn_reflns_limit_h_min -18
_diffrn_reflns_limit_k_max 29
_diffrn_reflns_limit_k_min -29
_diffrn_reflns_limit_l_max 11
_diffrn_reflns_limit_l_min -11
_diffrn_reflns_number 44788
_diffrn_reflns_point_group_measured_fraction_full 0.999
_diffrn_reflns_point_group_measured_fraction_max 0.998
_diffrn_reflns_theta_full 25.242
_diffrn_reflns_theta_max 27.553
_diffrn_reflns_theta_min 2.303
_exptl_absorpt_coefficient_mu 0.176
_exptl_absorpt_correction_T_max 0.965
_exptl_absorpt_correction_T_min 0.951
_exptl_absorpt_correction_type multi-scan
_exptl_absorpt_process_details sadabs
_exptl_crystal_colour yellow
_exptl_crystal_density_diffrn 1.351
_exptl_crystal_description block
_exptl_crystal_F_000 1224
_exptl_crystal_size_max 0.300
_exptl_crystal_size_mid 0.240
_exptl_crystal_size_min 0.200
_refine_diff_density_max 0.226
_refine_diff_density_min -0.395
_refine_diff_density_rms 0.042
_refine_ls_extinction_method none
_refine_ls_goodness_of_fit_ref 1.009
_refine_ls_hydrogen_treatment constr
_refine_ls_matrix_type full
_refine_ls_number_parameters 389
_refine_ls_number_reflns 6642
_refine_ls_number_restraints 0
_refine_ls_restrained_S_all 1.009
_refine_ls_R_factor_all 0.1120
_refine_ls_R_factor_gt 0.0566
_refine_ls_shift/su_max 0.000
_refine_ls_shift/su_mean 0.000
_refine_ls_structure_factor_coef Fsqd
_refine_ls_weighting_details 'w=1/[\s^2^(Fo^2^)+(0.0518P)^2^+1.2560P] where P=(Fo^2^+2Fc^2^)/3'
_refine_ls_weighting_scheme calc
_refine_ls_wR_factor_gt 0.1165
_refine_ls_wR_factor_ref 0.1358
_reflns_Friedel_coverage 0.000
_reflns_number_gt 4052
_reflns_number_total 6642
_reflns_threshold_expression 'I > 2\s(I)'
_cod_data_source_file c8ob00144h2.cif
_cod_data_source_block 1e
_cod_depositor_comments 'Adding full bibliography for 7156250--7156259.cif.'
_cod_database_code 7156252
_shelx_shelxl_version_number 2014/7
_shelx_space_group_comment
; 
The symmetry employed for this shelxl refinement is uniquely defined 
by the following loop, which should always be used as a source of 
symmetry information in preference to the above space-group names. 
They are only intended as comments. 
;
_shelx_estimated_absorpt_t_min 0.949
_shelx_estimated_absorpt_t_max 0.966

loop_
_space_group_symop_operation_xyz
'x, y, z'
'-x, y+1/2, -z+1/2'
'-x, -y, -z'
'x, -y-1/2, z-1/2'

loop_
_atom_site_label
_atom_site_type_symbol
_atom_site_fract_x
_atom_site_fract_y
_atom_site_fract_z
_atom_site_U_iso_or_equiv
_atom_site_adp_type
_atom_site_occupancy
_atom_site_site_symmetry_order
_atom_site_calc_flag
_atom_site_refinement_flags_posn
_atom_site_refinement_flags_adp
C1 C 0.57481(15) 0.34472(11) 1.1193(3) 0.0499(6) Uani 1 1 d . .
H1 H 0.5788 0.3843 1.1478 0.060 Uiso 1 1 calc R U
C2 C 0.49209(16) 0.31372(13) 1.1120(3) 0.0613(7) Uani 1 1 d . .
C3 C 0.48312(19) 0.25558(14) 1.0698(3) 0.0743(9) Uani 1 1 d . .
H3 H 0.4269 0.2354 1.0647 0.089 Uiso 1 1 calc R U
C4 C 0.5596(2) 0.22765(13) 1.0349(3) 0.0732(8) Uani 1 1 d . .
H4 H 0.5549 0.1882 1.0055 0.088 Uiso 1 1 calc R U
C5 C 0.64279(17) 0.25771(11) 1.0432(3) 0.0558(6) Uani 1 1 d . .
H5 H 0.6940 0.2381 1.0209 0.067 Uiso 1 1 calc R U
C6 C 0.65141(14) 0.31696(9) 1.0843(2) 0.0403(5) Uani 1 1 d . .
C7 C 0.74473(12) 0.34767(8) 1.0869(2) 0.0332(4) Uani 1 1 d . .
H7 H 0.7936 0.3238 1.1540 0.040 Uiso 1 1 calc R U
C8 C 0.75407(13) 0.41030(9) 1.1566(2) 0.0344(4) Uani 1 1 d . .
H8 H 0.6939 0.4314 1.1265 0.041 Uiso 1 1 calc R U
C9 C 0.78275(15) 0.40262(10) 1.3305(2) 0.0436(5) Uani 1 1 d . .
C10 C 0.88601(14) 0.41253(9) 1.3783(2) 0.0396(5) Uani 1 1 d . .
C11 C 0.94706(16) 0.40275(11) 1.5198(3) 0.0518(6) Uani 1 1 d . .
H11 H 0.9253 0.3867 1.6005 0.062 Uiso 1 1 calc R U
C12 C 1.04093(16) 0.41742(11) 1.5376(3) 0.0547(6) Uani 1 1 d . .
H12 H 1.0832 0.4112 1.6314 0.066 Uiso 1 1 calc R U
C13 C 1.07271(15) 0.44122(10) 1.4175(3) 0.0495(6) Uani 1 1 d . .
H13 H 1.1362 0.4511 1.4318 0.059 Uiso 1 1 calc R U
C14 C 1.01205(13) 0.45068(9) 1.2764(2) 0.0402(5) Uani 1 1 d . .
H14 H 1.0340 0.4665 1.1958 0.048 Uiso 1 1 calc R U
C15 C 0.91750(13) 0.43600(8) 1.2577(2) 0.0336(4) Uani 1 1 d . .
C16 C 0.83490(12) 0.44791(8) 1.1211(2) 0.0313(4) Uani 1 1 d . .
C17 C 0.94074(14) 0.27628(9) 0.8837(3) 0.0427(5) Uani 1 1 d . .
C18 C 1.03549(14) 0.26460(9) 0.8537(2) 0.0437(5) Uani 1 1 d . .
C19 C 1.07133(18) 0.21267(11) 0.8108(3) 0.0617(7) Uani 1 1 d . .
H19 H 1.0356 0.1782 0.7959 0.074 Uiso 1 1 calc R U
C20 C 1.1628(2) 0.21388(14) 0.7908(3) 0.0745(8) Uani 1 1 d . .
H20 H 1.1887 0.1797 0.7607 0.089 Uiso 1 1 calc R U
C21 C 1.21620(18) 0.26466(14) 0.8146(3) 0.0732(8) Uani 1 1 d . .
H21 H 1.2774 0.2640 0.8005 0.088 Uiso 1 1 calc R U
C22 C 1.18077(15) 0.31649(12) 0.8588(3) 0.0580(6) Uani 1 1 d . .
H22 H 1.2172 0.3506 0.8758 0.070 Uiso 1 1 calc R U
C23 C 1.08909(14) 0.31589(10) 0.8772(2) 0.0413(5) Uani 1 1 d . .
C24 C 1.03281(13) 0.36482(9) 0.9194(2) 0.0364(5) Uani 1 1 d . .
C25 C 0.93749(12) 0.34067(8) 0.9193(2) 0.0333(4) Uani 1 1 d . .
C26 C 0.69351(13) 0.37582(9) 0.7989(2) 0.0356(5) Uani 1 1 d . .
H26A H 0.7080 0.3678 0.7008 0.043 Uiso 1 1 calc R U
H26B H 0.6312 0.3599 0.7958 0.043 Uiso 1 1 calc R U
C27 C 0.76591(12) 0.34459(8) 0.9251(2) 0.0318(4) Uani 1 1 d . .
H27 H 0.7686 0.3030 0.8967 0.038 Uiso 1 1 calc R U
C28 C 0.86140(12) 0.37136(8) 0.9371(2) 0.0305(4) Uani 1 1 d . .
C29 C 0.85876(12) 0.43655(8) 0.9654(2) 0.0310(4) Uani 1 1 d . .
H29 H 0.9210 0.4534 0.9673 0.037 Uiso 1 1 calc R U
C30 C 0.78594(13) 0.46389(9) 0.8322(2) 0.0373(5) Uani 1 1 d . .
H30A H 0.7842 0.5063 0.8466 0.045 Uiso 1 1 calc R U
H30B H 0.8048 0.4566 0.7372 0.045 Uiso 1 1 calc R U
C31 C 0.62462(14) 0.46831(10) 0.6954(3) 0.0473(5) Uani 1 1 d . .
H31A H 0.6413 0.4591 0.5996 0.057 Uiso 1 1 calc R U
H31B H 0.6291 0.5107 0.7097 0.057 Uiso 1 1 calc R U
C32 C 0.52469(14) 0.44925(10) 0.6856(3) 0.0452(5) Uani 1 1 d . .
C33 C 0.48383(18) 0.45977(15) 0.8064(3) 0.0759(8) Uani 1 1 d . .
H33 H 0.5189 0.4781 0.8941 0.091 Uiso 1 1 calc R U
C34 C 0.3922(2) 0.44364(18) 0.7994(4) 0.0956(11) Uani 1 1 d . .
H34 H 0.3654 0.4510 0.8819 0.115 Uiso 1 1 calc R U
C35 C 0.34022(19) 0.41662(16) 0.6704(4) 0.0884(11) Uani 1 1 d . .
H35 H 0.2779 0.4059 0.6652 0.106 Uiso 1 1 calc R U
C36 C 0.37956(19) 0.40547(13) 0.5497(4) 0.0720(8) Uani 1 1 d . .
H36 H 0.3445 0.3867 0.4627 0.086 Uiso 1 1 calc R U
C37 C 0.47191(16) 0.42225(10) 0.5573(3) 0.0518(6) Uani 1 1 d . .
H37 H 0.4984 0.4151 0.4744 0.062 Uiso 1 1 calc R U
Cl1 Cl 0.39740(5) 0.34958(5) 1.16062(11) 0.1018(3) Uani 1 1 d . .
N1 N 0.69209(11) 0.43942(7) 0.82157(18) 0.0366(4) Uani 1 1 d . .
O1 O 0.73133(12) 0.38980(9) 1.41353(19) 0.0698(5) Uani 1 1 d . .
O2 O 0.80619(9) 0.50801(6) 1.13042(17) 0.0400(3) Uani 1 1 d . .
H2 H 0.8463 0.5301 1.1104 0.060 Uiso 1 1 calc R U
O3 O 0.88066(11) 0.23926(7) 0.8801(2) 0.0727(6) Uani 1 1 d . .
O4 O 1.06075(10) 0.41524(7) 0.94574(19) 0.0513(4) Uani 1 1 d . .

loop_
_atom_site_aniso_label
_atom_site_aniso_U_11
_atom_site_aniso_U_22
_atom_site_aniso_U_33
_atom_site_aniso_U_23
_atom_site_aniso_U_13
_atom_site_aniso_U_12
C1 0.0420(12) 0.0576(15) 0.0515(14) -0.0021(11) 0.0140(10) -0.0166(11)
C2 0.0411(13) 0.088(2) 0.0566(15) 0.0014(14) 0.0150(11) -0.0209(13)
C3 0.0549(16) 0.089(2) 0.0759(19) 0.0086(16) 0.0094(14) -0.0426(16)
C4 0.0741(19) 0.0559(17) 0.084(2) 0.0075(14) 0.0078(16) -0.0317(15)
C5 0.0545(14) 0.0461(14) 0.0658(16) 0.0081(12) 0.0121(12) -0.0135(11)
C6 0.0389(11) 0.0424(13) 0.0382(12) 0.0097(9) 0.0060(9) -0.0134(9)
C7 0.0279(9) 0.0342(11) 0.0364(11) 0.0050(9) 0.0053(8) -0.0047(8)
C8 0.0302(9) 0.0374(11) 0.0370(11) -0.0008(9) 0.0107(8) -0.0049(8)
C9 0.0451(12) 0.0500(13) 0.0393(12) -0.0043(10) 0.0173(10) -0.0104(10)
C10 0.0428(11) 0.0411(12) 0.0346(12) -0.0033(9) 0.0083(9) -0.0053(9)
C11 0.0582(14) 0.0594(15) 0.0365(12) 0.0011(11) 0.0087(11) -0.0067(12)
C12 0.0538(14) 0.0615(16) 0.0406(13) 0.0006(11) -0.0050(11) -0.0011(12)
C13 0.0376(11) 0.0521(14) 0.0528(14) -0.0021(11) -0.0013(10) -0.0028(10)
C14 0.0365(11) 0.0408(12) 0.0416(12) 0.0003(9) 0.0058(9) -0.0037(9)
C15 0.0342(10) 0.0299(10) 0.0355(11) -0.0031(9) 0.0056(8) -0.0026(8)
C16 0.0276(9) 0.0281(10) 0.0391(11) -0.0011(8) 0.0095(8) -0.0021(8)
C17 0.0366(11) 0.0337(12) 0.0569(14) -0.0028(10) 0.0091(10) -0.0006(9)
C18 0.0407(11) 0.0415(13) 0.0483(13) -0.0007(10) 0.0093(10) 0.0077(10)
C19 0.0597(15) 0.0496(15) 0.0756(18) -0.0089(13) 0.0158(13) 0.0123(12)
C20 0.0680(17) 0.072(2) 0.087(2) -0.0093(16) 0.0262(15) 0.0312(16)
C21 0.0468(14) 0.087(2) 0.093(2) 0.0018(17) 0.0308(15) 0.0186(15)
C22 0.0378(12) 0.0690(17) 0.0711(17) 0.0045(13) 0.0206(12) 0.0063(11)
C23 0.0348(11) 0.0479(13) 0.0411(12) 0.0037(10) 0.0089(9) 0.0047(9)
C24 0.0330(10) 0.0386(12) 0.0385(11) 0.0027(9) 0.0103(9) -0.0021(9)
C25 0.0303(10) 0.0307(11) 0.0392(11) 0.0009(8) 0.0088(8) -0.0032(8)
C26 0.0302(10) 0.0418(12) 0.0343(11) -0.0001(9) 0.0064(8) -0.0060(8)
C27 0.0295(9) 0.0282(10) 0.0378(11) -0.0003(8) 0.0079(8) -0.0033(8)
C28 0.0293(9) 0.0332(11) 0.0284(10) 0.0025(8) 0.0058(8) -0.0042(8)
C29 0.0261(9) 0.0291(10) 0.0384(11) 0.0016(8) 0.0087(8) -0.0050(8)
C30 0.0383(11) 0.0331(11) 0.0404(12) 0.0064(9) 0.0091(9) -0.0023(9)
C31 0.0413(12) 0.0548(14) 0.0431(13) 0.0119(11) 0.0043(10) 0.0077(10)
C32 0.0362(11) 0.0507(14) 0.0469(13) 0.0094(11) 0.0064(10) 0.0136(10)
C33 0.0541(16) 0.114(3) 0.0618(17) -0.0097(16) 0.0181(13) 0.0146(16)
C34 0.0550(18) 0.154(3) 0.086(2) 0.017(2) 0.0328(17) 0.027(2)
C35 0.0352(13) 0.122(3) 0.106(3) 0.048(2) 0.0134(16) 0.0082(16)
C36 0.0533(15) 0.077(2) 0.0744(19) 0.0175(15) -0.0072(14) -0.0079(14)
C37 0.0472(13) 0.0560(15) 0.0490(14) 0.0100(11) 0.0050(11) 0.0075(11)
Cl1 0.0466(4) 0.1518(9) 0.1163(7) -0.0230(6) 0.0377(4) -0.0262(4)
N1 0.0306(8) 0.0376(10) 0.0393(10) 0.0063(8) 0.0039(7) 0.0016(7)
O1 0.0597(10) 0.1106(15) 0.0458(10) -0.0041(9) 0.0259(8) -0.0255(10)
O2 0.0360(7) 0.0299(8) 0.0571(9) -0.0031(7) 0.0170(7) -0.0025(6)
O3 0.0494(10) 0.0352(9) 0.1371(18) -0.0142(10) 0.0289(10) -0.0083(8)
O4 0.0395(8) 0.0413(9) 0.0780(11) -0.0074(8) 0.0239(8) -0.0126(7)

loop_
_atom_type_symbol
_atom_type_description
_atom_type_scat_dispersion_real
_atom_type_scat_dispersion_imag
_atom_type_scat_source
C C 0.0033 0.0016 'International Tables Vol C Tables 4.2.6.8 and 6.1.1.4'
H H 0.0000 0.0000 'International Tables Vol C Tables 4.2.6.8 and 6.1.1.4'
N N 0.0061 0.0033 'International Tables Vol C Tables 4.2.6.8 and 6.1.1.4'
O O 0.0106 0.0060 'International Tables Vol C Tables 4.2.6.8 and 6.1.1.4'
Cl Cl 0.1484 0.1585 'International Tables Vol C Tables 4.2.6.8 and 6.1.1.4'

loop_
_geom_angle_atom_site_label_1
_geom_angle_atom_site_label_2
_geom_angle_atom_site_label_3
_geom_angle
C6 C1 C2 120.0(2)
C6 C1 H1 120.0
C2 C1 H1 120.0
C3 C2 C1 121.8(3)
C3 C2 Cl1 119.25(19)
C1 C2 Cl1 118.9(2)
C2 C3 C4 118.3(2)
C2 C3 H3 120.8
C4 C3 H3 120.8
C5 C4 C3 120.5(3)
C5 C4 H4 119.7
C3 C4 H4 119.7
C4 C5 C6 121.0(3)
C4 C5 H5 119.5
C6 C5 H5 119.5
C1 C6 C5 118.25(19)
C1 C6 C7 123.71(19)
C5 C6 C7 118.0(2)
C6 C7 C8 114.81(16)
C6 C7 C27 109.72(15)
C8 C7 C27 113.71(15)
C6 C7 H7 105.9
C8 C7 H7 105.9
C27 C7 H7 105.9
C9 C8 C7 106.66(16)
C9 C8 C16 103.55(15)
C7 C8 C16 114.96(15)
C9 C8 H8 110.5
C7 C8 H8 110.5
C16 C8 H8 110.5
O1 C9 C10 126.2(2)
O1 C9 C8 126.63(19)
C10 C9 C8 107.13(16)
C15 C10 C11 121.45(19)
C15 C10 C9 109.44(17)
C11 C10 C9 129.09(19)
C12 C11 C10 118.2(2)
C12 C11 H11 120.9
C10 C11 H11 120.9
C13 C12 C11 120.6(2)
C13 C12 H12 119.7
C11 C12 H12 119.7
C12 C13 C14 121.2(2)
C12 C13 H13 119.4
C14 C13 H13 119.4
C13 C14 C15 118.5(2)
C13 C14 H14 120.8
C15 C14 H14 120.8
C10 C15 C14 120.04(18)
C10 C15 C16 110.78(16)
C14 C15 C16 128.86(18)
O2 C16 C15 107.87(15)
O2 C16 C29 110.06(15)
C15 C16 C29 113.37(14)
O2 C16 C8 105.37(14)
C15 C16 C8 103.40(15)
C29 C16 C8 116.11(15)
O3 C17 C18 124.63(19)
O3 C17 C25 128.59(19)
C18 C17 C25 106.78(17)
C19 C18 C23 121.4(2)
C19 C18 C17 129.0(2)
C23 C18 C17 109.61(18)
C18 C19 C20 117.3(2)
C18 C19 H19 121.4
C20 C19 H19 121.4
C21 C20 C19 121.4(2)
C21 C20 H20 119.3
C19 C20 H20 119.3
C20 C21 C22 121.4(2)
C20 C21 H21 119.3
C22 C21 H21 119.3
C21 C22 C23 117.6(2)
C21 C22 H22 121.2
C23 C22 H22 121.2
C22 C23 C18 121.0(2)
C22 C23 C24 129.1(2)
C18 C23 C24 109.89(17)
O4 C24 C23 124.94(18)
O4 C24 C25 127.80(18)
C23 C24 C25 107.24(17)
C28 C25 C24 126.95(18)
C28 C25 C17 126.55(17)
C24 C25 C17 106.36(16)
N1 C26 C27 112.58(15)
N1 C26 H26A 109.1
C27 C26 H26A 109.1
N1 C26 H26B 109.1
C27 C26 H26B 109.1
H26A C26 H26B 107.8
C28 C27 C26 109.47(15)
C28 C27 C7 107.38(15)
C26 C27 C7 114.74(15)
C28 C27 H27 108.4
C26 C27 H27 108.4
C7 C27 H27 108.4
C25 C28 C27 123.89(17)
C25 C28 C29 125.56(16)
C27 C28 C29 110.52(15)
C28 C29 C30 107.84(15)
C28 C29 C16 109.78(15)
C30 C29 C16 112.30(15)
C28 C29 H29 109.0
C30 C29 H29 109.0
C16 C29 H29 109.0
N1 C30 C29 111.39(15)
N1 C30 H30A 109.4
C29 C30 H30A 109.4
N1 C30 H30B 109.4
C29 C30 H30B 109.4
H30A C30 H30B 108.0
N1 C31 C32 112.42(17)
N1 C31 H31A 109.1
C32 C31 H31A 109.1
N1 C31 H31B 109.1
C32 C31 H31B 109.1
H31A C31 H31B 107.9
C37 C32 C33 118.7(2)
C37 C32 C31 121.5(2)
C33 C32 C31 119.8(2)
C34 C33 C32 121.0(3)
C34 C33 H33 119.5
C32 C33 H33 119.5
C35 C34 C33 119.8(3)
C35 C34 H34 120.1
C33 C34 H34 120.1
C36 C35 C34 120.2(3)
C36 C35 H35 119.9
C34 C35 H35 119.9
C35 C36 C37 119.6(3)
C35 C36 H36 120.2
C37 C36 H36 120.2
C32 C37 C36 120.8(2)
C32 C37 H37 119.6
C36 C37 H37 119.6
C26 N1 C30 109.97(15)
C26 N1 C31 111.22(16)
C30 N1 C31 109.20(15)
C16 O2 H2 109.5

loop_
_geom_bond_atom_site_label_1
_geom_bond_atom_site_label_2
_geom_bond_distance
C1 C6 1.380(3)
C1 C2 1.383(3)
C1 H1 0.9300
C2 C3 1.368(4)
C2 Cl1 1.742(3)
C3 C4 1.379(4)
C3 H3 0.9300
C4 C5 1.377(3)
C4 H4 0.9300
C5 C6 1.390(3)
C5 H5 0.9300
C6 C7 1.522(3)
C7 C8 1.544(3)
C7 C27 1.556(3)
C7 H7 0.9800
C8 C9 1.529(3)
C8 C16 1.546(2)
C8 H8 0.9800
C9 O1 1.210(2)
C9 C10 1.481(3)
C10 C15 1.379(3)
C10 C11 1.388(3)
C11 C12 1.379(3)
C11 H11 0.9300
C12 C13 1.379(3)
C12 H12 0.9300
C13 C14 1.381(3)
C13 H13 0.9300
C14 C15 1.388(3)
C14 H14 0.9300
C15 C16 1.527(3)
C16 O2 1.433(2)
C16 C29 1.540(3)
C17 O3 1.207(2)
C17 C18 1.490(3)
C17 C25 1.497(3)
C18 C19 1.378(3)
C18 C23 1.388(3)
C19 C20 1.386(4)
C19 H19 0.9300
C20 C21 1.377(4)
C20 H20 0.9300
C21 C22 1.378(4)
C21 H21 0.9300
C22 C23 1.383(3)
C22 H22 0.9300
C23 C24 1.480(3)
C24 O4 1.217(2)
C24 C25 1.492(3)
C25 C28 1.349(3)
C26 N1 1.456(3)
C26 C27 1.529(3)
C26 H26A 0.9700
C26 H26B 0.9700
C27 C28 1.498(2)
C27 H27 0.9800
C28 C29 1.501(3)
C29 C30 1.531(3)
C29 H29 0.9800
C30 N1 1.457(2)
C30 H30A 0.9700
C30 H30B 0.9700
C31 N1 1.468(3)
C31 C32 1.501(3)
C31 H31A 0.9700
C31 H31B 0.9700
C32 C37 1.370(3)
C32 C33 1.375(3)
C33 C34 1.371(4)
C33 H33 0.9300
C34 C35 1.371(5)
C34 H34 0.9300
C35 C36 1.364(4)
C35 H35 0.9300
C36 C37 1.384(3)
C36 H36 0.9300
C37 H37 0.9300
O2 H2 0.8200

loop_
_geom_hbond_atom_site_label_D
_geom_hbond_atom_site_label_H
_geom_hbond_atom_site_label_A
_geom_hbond_distance_DH
_geom_hbond_distance_HA
_geom_hbond_distance_DA
_geom_hbond_angle_DHA
_geom_hbond_site_symmetry_A
O2 H2 O4 0.82 1.99 2.8051(19) 177.5 3_767
